data_2216654
loop_
_publ_author_name
'Zhai, Jun'
'Yin, Handong'
'Li, Feng'
'Wang, Daqi'

_publ_section_title Chloridobis(pyrrolidine-1-dithiocarboxylato-\k^2^<i>S</i>,<i>S</i>')antimony(III)
_journal_coeditor_code LX2025
_journal_issue 12
_journal_name_full 'Acta Crystallographica Section E'
_journal_page_first m2871
_journal_page_last m2871
_journal_paper_doi 10.1107/S1600536807053962
_journal_volume 63
_journal_year 2007
_chemical_formula_iupac '[Sb (C5 H8 N S2)2 Cl]'
_chemical_formula_moiety 'C10 H16 Cl1 N2 S4 Sb'
_chemical_formula_sum 'C10 H16 Cl N2 S4 Sb'
_chemical_formula_weight 449.69
_chemical_melting_point 421
_chemical_name_systematic
;
Chloridobis(pyrrolidine-1-dithiocarboxylato-
\k^2^<i>S</i>,<i>S</i>')antimony(III)
;
_space_group_IT_number 2
_symmetry_cell_setting triclinic
_symmetry_space_group_name_Hall '-P 1'
_symmetry_space_group_name_H-M 'P -1'
_atom_sites_solution_hydrogens geom
_atom_sites_solution_primary direct
_atom_sites_solution_secondary difmap
_audit_creation_method SHELXL-97
_cell_angle_alpha 111.451(3)
_cell_angle_beta 91.950(3)
_cell_angle_gamma 102.334(3)
_cell_formula_units_Z 2
_cell_length_a 6.367(2)
_cell_length_b 10.368(3)
_cell_length_c 13.414(4)
_cell_measurement_reflns_used 2270
_cell_measurement_temperature 298(2)
_cell_measurement_theta_max 27.182
_cell_measurement_theta_min 2.176
_cell_volume 799.0(4)
_computing_cell_refinement 'SAINT (Siemens, 1996)'
_computing_data_collection 'SMART (Siemens, 1996)'
_computing_data_reduction 'Please supply'
_computing_molecular_graphics 'SHELXTL (Sheldrick, 1997b)'
_computing_publication_material SHELXTL
_computing_structure_refinement 'SHELXL97 (Sheldrick, 1997a)'
_computing_structure_solution 'SHELXS97 (Sheldrick, 1997a)'
_diffrn_ambient_temperature 298(2)
_diffrn_detector_area_resol_mean 10.0
_diffrn_measured_fraction_theta_full 0.982
_diffrn_measured_fraction_theta_max 0.982
_diffrn_measurement_device_type 'Bruker SMART CCD area-detector'
_diffrn_measurement_method '\f and \w scans'
_diffrn_radiation_monochromator graphite
_diffrn_radiation_source 'fine-focus sealed tube'
_diffrn_radiation_type MoK\a
_diffrn_radiation_wavelength 0.71073
_diffrn_reflns_av_R_equivalents 0.0157
_diffrn_reflns_av_sigmaI/netI 0.0323
_diffrn_reflns_limit_h_max 7
_diffrn_reflns_limit_h_min -7
_diffrn_reflns_limit_k_max 12
_diffrn_reflns_limit_k_min -12
_diffrn_reflns_limit_l_max 14
_diffrn_reflns_limit_l_min -15
_diffrn_reflns_number 4147
_diffrn_reflns_theta_full 25.00
_diffrn_reflns_theta_max 25.00
_diffrn_reflns_theta_min 1.64
_diffrn_standards_number 0
_exptl_absorpt_coefficient_mu 2.401
_exptl_absorpt_correction_T_max 0.748
_exptl_absorpt_correction_T_min 0.540
_exptl_absorpt_correction_type multi-scan
_exptl_absorpt_process_details '(SADABS; Sheldrick, 1996)'
_exptl_crystal_colour yellow
_exptl_crystal_density_diffrn 1.869
_exptl_crystal_density_method 'not measured'
_exptl_crystal_description block
_exptl_crystal_F_000 444
_exptl_crystal_size_max 0.43
_exptl_crystal_size_mid 0.22
_exptl_crystal_size_min 0.12
_refine_diff_density_max 0.496
_refine_diff_density_min -0.389
_refine_ls_extinction_method none
_refine_ls_goodness_of_fit_ref 1.062
_refine_ls_hydrogen_treatment constr
_refine_ls_matrix_type full
_refine_ls_number_parameters 163
_refine_ls_number_reflns 2764
_refine_ls_number_restraints 0
_refine_ls_restrained_S_all 1.062
_refine_ls_R_factor_all 0.0375
_refine_ls_R_factor_gt 0.0267
_refine_ls_shift/su_max <0.001
_refine_ls_shift/su_mean <0.001
_refine_ls_structure_factor_coef Fsqd
_refine_ls_weighting_details 'calc w=1/[\s^2^(Fo^2^)+(0.0198P)^2^+0.5878P] where P=(Fo^2^+2Fc^2^)/3'
_refine_ls_weighting_scheme calc
_refine_ls_wR_factor_gt 0.0539
_refine_ls_wR_factor_ref 0.0602
_reflns_number_gt 2300
_reflns_number_total 2764
_reflns_threshold_expression I>2\s(I)
_cod_data_source_file lx2025.cif
_cod_data_source_block I
_cod_original_sg_symbol_Hall -p_1
_cod_database_code 2216654
_cod_database_fobs_code 2216654

loop_
_symmetry_equiv_pos_as_xyz
'x, y, z'
'-x, -y, -z'

loop_
_atom_site_type_symbol
_atom_site_label
_atom_site_fract_x
_atom_site_fract_y
_atom_site_fract_z
_atom_site_U_iso_or_equiv
_atom_site_adp_type
_atom_site_calc_flag
_atom_site_refinement_flags
_atom_site_occupancy
Sb Sb 0.47864(4) 0.69539(3) 0.67024(2) 0.04236(10) Uani d . 1
Cl Cl 0.55811(19) 0.51311(11) 0.75268(10) 0.0617(3) Uani d . 1
N N1 0.8661(5) 0.7553(3) 0.4252(2) 0.0407(7) Uani d . 1
N N2 0.6570(5) 1.1281(3) 0.9245(2) 0.0422(8) Uani d . 1
S S1 0.79220(18) 0.62807(11) 0.56520(8) 0.0470(3) Uani d . 1
S S2 0.57692(18) 0.84792(11) 0.55290(9) 0.0494(3) Uani d . 1
S S3 0.73312(16) 0.87619(11) 0.82510(8) 0.0461(3) Uani d . 1
S S4 0.32233(16) 0.95228(11) 0.78277(9) 0.0492(3) Uani d . 1
C C1 0.7584(6) 0.7455(4) 0.5043(3) 0.0409(9) Uani d . 1
C C2 1.0227(7) 0.6709(4) 0.3792(3) 0.0491(10) Uani d . 1
H H2A 0.9501 0.5719 0.3370 0.059 Uiso calc R 1
H H2B 1.1267 0.6746 0.4354 0.059 Uiso calc R 1
C C3 1.1315(8) 0.7439(5) 0.3083(4) 0.0653(13) Uani d . 1
H H3A 1.2543 0.8217 0.3491 0.078 Uiso calc R 1
H H3B 1.1805 0.6766 0.2476 0.078 Uiso calc R 1
C C4 0.9570(7) 0.7985(5) 0.2707(4) 0.0607(12) Uani d . 1
H H4A 0.8640 0.7239 0.2087 0.073 Uiso calc R 1
H H4B 1.0193 0.8785 0.2511 0.073 Uiso calc R 1
C C5 0.8312(7) 0.8447(4) 0.3655(3) 0.0493(10) Uani d . 1
H H5A 0.8865 0.9454 0.4097 0.059 Uiso calc R 1
H H5B 0.6785 0.8272 0.3416 0.059 Uiso calc R 1
C C6 0.5738(6) 1.0000(4) 0.8510(3) 0.0373(9) Uani d . 1
C C7 0.5537(7) 1.2488(4) 0.9503(4) 0.0542(11) Uani d . 1
H H7A 0.4385 1.2397 0.9946 0.065 Uiso calc R 1
H H7B 0.4950 1.2553 0.8851 0.065 Uiso calc R 1
C C8 0.7370(8) 1.3764(5) 1.0113(4) 0.0682(13) Uani d . 1
H H8A 0.6835 1.4527 1.0620 0.082 Uiso calc R 1
H H8B 0.8160 1.4119 0.9623 0.082 Uiso calc R 1
C C9 0.8783(8) 1.3204(5) 1.0696(4) 0.0726(14) Uani d . 1
H H9A 0.8228 1.3188 1.1357 0.087 Uiso calc R 1
H H9B 1.0257 1.3790 1.0872 0.087 Uiso calc R 1
C C10 0.8697(6) 1.1707(4) 0.9909(3) 0.0513(11) Uani d . 1
H H10A 0.9873 1.1702 0.9468 0.062 Uiso calc R 1
H H10B 0.8773 1.1074 1.0285 0.062 Uiso calc R 1

loop_
_atom_site_aniso_label
_atom_site_aniso_U_11
_atom_site_aniso_U_22
_atom_site_aniso_U_33
_atom_site_aniso_U_12
_atom_site_aniso_U_13
_atom_site_aniso_U_23
Sb 0.04020(17) 0.03755(16) 0.04356(17) 0.00320(11) -0.00365(11) 0.01315(12)
Cl 0.0679(8) 0.0477(6) 0.0738(8) 0.0122(5) 0.0030(6) 0.0298(6)
N1 0.0409(19) 0.0416(18) 0.0417(19) 0.0116(15) -0.0013(15) 0.0180(15)
N2 0.0419(19) 0.0383(18) 0.0404(19) 0.0063(15) 0.0001(15) 0.0105(15)
S1 0.0551(7) 0.0439(6) 0.0477(6) 0.0167(5) 0.0046(5) 0.0214(5)
S2 0.0574(7) 0.0480(6) 0.0487(6) 0.0223(5) 0.0068(5) 0.0201(5)
S3 0.0399(6) 0.0441(6) 0.0479(6) 0.0109(5) -0.0091(5) 0.0112(5)
S4 0.0333(5) 0.0490(6) 0.0586(7) 0.0080(5) -0.0051(5) 0.0149(5)
C1 0.041(2) 0.034(2) 0.040(2) 0.0037(17) -0.0081(18) 0.0107(17)
C2 0.046(2) 0.048(2) 0.059(3) 0.014(2) 0.007(2) 0.025(2)
C3 0.064(3) 0.074(3) 0.077(3) 0.030(3) 0.026(3) 0.041(3)
C4 0.063(3) 0.071(3) 0.061(3) 0.021(2) 0.014(2) 0.036(3)
C5 0.053(3) 0.052(2) 0.050(3) 0.013(2) 0.001(2) 0.027(2)
C6 0.033(2) 0.041(2) 0.037(2) 0.0022(17) 0.0027(16) 0.0185(18)
C7 0.057(3) 0.043(2) 0.056(3) 0.016(2) 0.007(2) 0.010(2)
C8 0.084(4) 0.046(3) 0.063(3) 0.006(3) 0.006(3) 0.012(2)
C9 0.079(4) 0.056(3) 0.060(3) -0.006(3) -0.010(3) 0.009(2)
C10 0.044(2) 0.056(3) 0.041(2) 0.000(2) -0.0083(19) 0.012(2)

loop_
_atom_type_symbol
_atom_type_description
_atom_type_scat_dispersion_real
_atom_type_scat_dispersion_imag
_atom_type_scat_source
C C 0.0033 0.0016 'International Tables Vol C Tables 4.2.6.8 and 6.1.1.4'
H H 0.0000 0.0000 'International Tables Vol C Tables 4.2.6.8 and 6.1.1.4'
N N 0.0061 0.0033 'International Tables Vol C Tables 4.2.6.8 and 6.1.1.4'
Sb Sb -0.5866 1.5461 'International Tables Vol C Tables 4.2.6.8 and 6.1.1.4'
S S 0.1246 0.1234 'International Tables Vol C Tables 4.2.6.8 and 6.1.1.4'
Cl Cl 0.1484 0.1585 'International Tables Vol C Tables 4.2.6.8 and 6.1.1.4'

loop_
_geom_angle_atom_site_label_1
_geom_angle_atom_site_label_2
_geom_angle_atom_site_label_3
_geom_angle_site_symmetry_3
_geom_angle
S3 Sb S1 . 91.14(4)
S3 Sb S2 . 91.50(4)
S1 Sb S2 . 69.56(3)
S3 Sb Cl . 84.64(4)
S1 Sb Cl . 82.23(4)
S2 Sb Cl . 151.46(4)
S3 Sb S4 . 66.25(4)
S1 Sb S4 . 138.73(3)
S2 Sb S4 . 76.71(4)
Cl Sb S4 . 126.19(4)
S3 Sb S1 2_666 164.90(3)
S1 Sb S1 2_666 77.01(4)
S2 Sb S1 2_666 93.03(4)
Cl Sb S1 2_666 84.50(4)
S4 Sb S1 2_666 128.84(3)
C1 N1 C2 . 124.6(3)
C1 N1 C5 . 123.4(3)
C2 N1 C5 . 111.8(3)
C6 N2 C7 . 124.5(3)
C6 N2 C10 . 124.3(3)
C7 N2 C10 . 111.2(3)
C1 S1 Sb . 87.21(14)
C1 S2 Sb . 85.70(13)
C6 S3 Sb . 93.81(13)
C6 S4 Sb . 79.43(13)
N1 C1 S2 . 121.6(3)
N1 C1 S1 . 121.4(3)
S2 C1 S1 . 117.0(2)
N1 C2 C3 . 102.8(3)
N1 C2 H2A . 111.2
C3 C2 H2A . 111.2
N1 C2 H2B . 111.2
C3 C2 H2B . 111.2
H2A C2 H2B . 109.1
C4 C3 C2 . 103.9(3)
C4 C3 H3A . 111.0
C2 C3 H3A . 111.0
C4 C3 H3B . 111.0
C2 C3 H3B . 111.0
H3A C3 H3B . 109.0
C3 C4 C5 . 105.1(3)
C3 C4 H4A . 110.7
C5 C4 H4A . 110.7
C3 C4 H4B . 110.7
C5 C4 H4B . 110.7
H4A C4 H4B . 108.8
N1 C5 C4 . 103.4(3)
N1 C5 H5A . 111.1
C4 C5 H5A . 111.1
N1 C5 H5B . 111.1
C4 C5 H5B . 111.1
H5A C5 H5B . 109.0
N2 C6 S4 . 122.8(3)
N2 C6 S3 . 117.2(3)
S4 C6 S3 . 120.0(2)
N2 C7 C8 . 103.3(3)
N2 C7 H7A . 111.1
C8 C7 H7A . 111.1
N2 C7 H7B . 111.1
C8 C7 H7B . 111.1
H7A C7 H7B . 109.1
C7 C8 C9 . 104.1(4)
C7 C8 H8A . 110.9
C9 C8 H8A . 110.9
C7 C8 H8B . 110.9
C9 C8 H8B . 110.9
H8A C8 H8B . 109.0
C8 C9 C10 . 104.5(4)
C8 C9 H9A . 110.8
C10 C9 H9A . 110.8
C8 C9 H9B . 110.8
C10 C9 H9B . 110.8
H9A C9 H9B . 108.9
N2 C10 C9 . 103.4(3)
N2 C10 H10A . 111.1
C9 C10 H10A . 111.1
N2 C10 H10B . 111.1
C9 C10 H10B . 111.1
H10A C10 H10B . 109.0

loop_
_geom_bond_atom_site_label_1
_geom_bond_atom_site_label_2
_geom_bond_site_symmetry_2
_geom_bond_distance
Sb S1 . 2.5550(10)
Sb S2 . 2.6140(10)
Sb S3 . 2.4660(10)
Sb S4 . 2.9420(10)
Sb S1 2_666 3.689(2)
Sb Cl . 2.6360(10)
N1 C1 . 1.306(5)
N1 C2 . 1.469(5)
N1 C5 . 1.473(4)
N2 C6 . 1.312(5)
N2 C7 . 1.473(5)
N2 C10 . 1.482(5)
S1 C1 . 1.739(4)
S2 C1 . 1.719(4)
S3 C6 . 1.747(4)
S4 C6 . 1.696(4)
C2 C3 . 1.519(5)
C2 H2A . 0.9700
C2 H2B . 0.9700
C3 C4 . 1.499(6)
C3 H3A . 0.9700
C3 H3B . 0.9700
C4 C5 . 1.509(6)
C4 H4A . 0.9700
C4 H4B . 0.9700
C5 H5A . 0.9700
C5 H5B . 0.9700
C7 C8 . 1.505(6)
C7 H7A . 0.9700
C7 H7B . 0.9700
C8 C9 . 1.505(6)
C8 H8A . 0.9700
C8 H8B . 0.9700
C9 C10 . 1.513(6)
C9 H9A . 0.9700
C9 H9B . 0.9700
C10 H10A . 0.9700
C10 H10B . 0.9700

loop_
_geom_torsion_atom_site_label_1
_geom_torsion_atom_site_label_2
_geom_torsion_atom_site_label_3
_geom_torsion_atom_site_label_4
_geom_torsion_site_symmetry_1
_geom_torsion
S3 Sb S1 C1 . -95.47(13)
S2 Sb S1 C1 . -4.29(12)
Cl Sb S1 C1 . -179.90(13)
S4 Sb S1 C1 . -41.48(14)
S1 Sb S1 C1 2_666 93.98(13)
S3 Sb S2 C1 . 95.01(13)
S1 Sb S2 C1 . 4.35(13)
Cl Sb S2 C1 . 13.47(16)
S4 Sb S2 C1 . 160.16(13)
S1 Sb S2 C1 2_666 -70.58(13)
S1 Sb S3 C6 . 140.29(12)
S2 Sb S3 C6 . 70.71(12)
Cl Sb S3 C6 . -137.62(12)
S4 Sb S3 C6 . -4.06(12)
S1 Sb S3 C6 2_666 178.18(14)
S3 Sb S4 C6 . 4.24(12)
S1 Sb S4 C6 . -57.83(13)
S2 Sb S4 C6 . -93.42(12)
Cl Sb S4 C6 . 67.61(13)
S1 Sb S4 C6 2_666 -176.51(12)
C2 N1 C1 S2 . -179.7(3)
C5 N1 C1 S2 . -4.8(5)
C2 N1 C1 S1 . 0.3(5)
C5 N1 C1 S1 . 175.2(3)
Sb S2 C1 N1 . 173.3(3)
Sb S2 C1 S1 . -6.72(19)
Sb S1 C1 N1 . -173.1(3)
Sb S1 C1 S2 . 6.9(2)
C1 N1 C2 C3 . -168.9(4)
C5 N1 C2 C3 . 15.7(5)
N1 C2 C3 C4 . -31.5(5)
C2 C3 C4 C5 . 36.4(5)
C1 N1 C5 C4 . -169.2(4)
C2 N1 C5 C4 . 6.3(4)
C3 C4 C5 N1 . -26.3(5)
C7 N2 C6 S4 . -5.7(5)
C10 N2 C6 S4 . 175.7(3)
C7 N2 C6 S3 . 174.7(3)
C10 N2 C6 S3 . -3.9(5)
Sb S4 C6 N2 . 174.1(3)
Sb S4 C6 S3 . -6.34(18)
Sb S3 C6 N2 . -172.9(3)
Sb S3 C6 S4 . 7.5(2)
C6 N2 C7 C8 . -163.2(4)
C10 N2 C7 C8 . 15.6(4)
N2 C7 C8 C9 . -32.2(5)
C7 C8 C9 C10 . 37.3(5)
C6 N2 C10 C9 . -174.1(4)
C7 N2 C10 C9 . 7.1(4)
C8 C9 C10 N2 . -27.1(5)
